data_1572416
loop_
_publ_author_name
'Gillhuber, Sebastian'
'Holloway, Joshua O.'
'Mundsinger, Kai'
'Kammerer, Jochen A.'
'Harmer, Jeffrey R.'
'Frisch, Hendrik'
'Barner-Kowollik, Christopher'
'Roesky, Peter W.'

_publ_section_title
;
 Visible light photoflow synthesis of a Cu(ii) single-chain polymer
 nanoparticle catalyst.
;
_journal_issue 37
_journal_name_full 'Chemical science'
_journal_page_first 15280
_journal_page_last 15290
_journal_paper_doi 10.1039/d4sc03079f
_journal_volume 15
_journal_year 2024
_chemical_formula_moiety 'C32 H44 Cl2 Cu N4, 2(C2 H3 N)'
_chemical_formula_sum 'C36 H50 Cl2 Cu N6'
_chemical_formula_weight 701.26
_space_group_crystal_system monoclinic
_space_group_IT_number 14
_space_group_name_Hall '-P 2yn'
_space_group_name_H-M_alt 'P 1 21/n 1'
_atom_sites_solution_hydrogens geom
_atom_sites_solution_primary dual
_audit_creation_date 2023-12-07
_audit_creation_method
;
Olex2 1.5
(compiled 2023.08.24 svn.re1ec1418 for OlexSys, GUI svn.r6817)
;
_audit_update_record
;
2023-12-14 deposited with the CCDC.	2024-08-15 downloaded from the CCDC.
;
_cell_angle_alpha 90
_cell_angle_beta 92.905(9)
_cell_angle_gamma 90
_cell_formula_units_Z 2
_cell_length_a 14.4097(15)
_cell_length_b 5.8858(7)
_cell_length_c 21.876(3)
_cell_measurement_reflns_used 11549
_cell_measurement_temperature 100
_cell_measurement_theta_max 29.85
_cell_measurement_theta_min 1.86
_cell_volume 1853.0(4)
_computing_cell_refinement 'X-Area Recipe 1.37.0.0 (STOE, 2021)'
_computing_data_collection 'X-Area Pilatus3_SV 1.31.186.0 (STOE, 2022)'
_computing_data_reduction
;
X-Area Integrate 2.5.3.0 (STOE, 2021)
X-Area LANA 2.7.5.0 (STOE, 2022)
;
_computing_molecular_graphics 'Olex2 1.5 (Dolomanov et al., 2009)'
_computing_publication_material 'Olex2 1.5 (Dolomanov et al., 2009)'
_computing_structure_refinement 'SHELXL 2018/3 (Sheldrick, 2015)'
_computing_structure_solution 'SHELXT  (Sheldrick, 2015)'
_diffrn_ambient_temperature 100
_diffrn_detector 'EIGER2 1M CDTE'
_diffrn_detector_area_resol_mean 13.33
_diffrn_detector_type 'DECTRIS PILATUS 200K'
_diffrn_measured_fraction_theta_full 0.998
_diffrn_measured_fraction_theta_max 0.824
_diffrn_measurement_details
;
 273 frames, detector distance = 40 mm
;
_diffrn_measurement_device 'Eulerian 4-circle diffractometer'
_diffrn_measurement_device_type 'STOE STADIVARI'
_diffrn_measurement_method 'rotation method, \w scans'
_diffrn_radiation_collimation '1.2 0.6 mm diameter'
_diffrn_radiation_monochromator 'Graded multilayer mirror'
_diffrn_radiation_polarisn_norm 270
_diffrn_radiation_probe x-ray
_diffrn_radiation_type 'Mo K\a'
_diffrn_radiation_wavelength 0.71073
_diffrn_reflns_av_R_equivalents 0.0477
_diffrn_reflns_av_unetI/netI 0.0718
_diffrn_reflns_Laue_measured_fraction_full 0.998
_diffrn_reflns_Laue_measured_fraction_max 0.824
_diffrn_reflns_limit_h_max 16
_diffrn_reflns_limit_h_min -19
_diffrn_reflns_limit_k_max 7
_diffrn_reflns_limit_k_min -8
_diffrn_reflns_limit_l_max 29
_diffrn_reflns_limit_l_min -27
_diffrn_reflns_number 11145
_diffrn_reflns_point_group_measured_fraction_full 0.998
_diffrn_reflns_point_group_measured_fraction_max 0.824
_diffrn_reflns_theta_full 25.242
_diffrn_reflns_theta_max 30.234
_diffrn_reflns_theta_min 1.864
_diffrn_source Axo_Mo
_diffrn_source_current 0.830
_diffrn_source_power 0.050
_diffrn_source_voltage 60
_exptl_absorpt_coefficient_mu 0.766
_exptl_absorpt_correction_T_max 0.9674
_exptl_absorpt_correction_T_min 0.8371
_exptl_absorpt_correction_type multi-scan
_exptl_absorpt_process_details
;
STOE X-Red32, absorption correction by Gaussian integration, analogous to
P. Coppens, "The Evaluation of Absorption and Extinction in Single-Crystal
Structure Analysis", published in: F. R. Ahmed (Editor), "Crystallographic
Computing", Munksgaard, Copenhagen (1970), 255 - 270. Afterwards scaling of
reflection intensities was performed within STOE LANA. J. Koziskova, F. Hahn,
J. Richter, J. Kozisek, Acta Chimica Slovaca, vol. 9, no. 2, 2016, pp. 136-140.
;
_exptl_crystal_colour 'clear bluish colourless'
_exptl_crystal_colour_lustre clear
_exptl_crystal_colour_modifier bluish
_exptl_crystal_colour_primary colourless
_exptl_crystal_density_diffrn 1.257
_exptl_crystal_density_method 'not measured'
_exptl_crystal_description plank
_exptl_crystal_F_000 742
_exptl_crystal_size_max 0.231
_exptl_crystal_size_mid 0.106
_exptl_crystal_size_min 0.043
_refine_diff_density_max 0.526
_refine_diff_density_min -0.911
_refine_diff_density_rms 0.097
_refine_ls_extinction_method none
_refine_ls_goodness_of_fit_ref 1.032
_refine_ls_hydrogen_treatment constr
_refine_ls_matrix_type full
_refine_ls_number_parameters 206
_refine_ls_number_reflns 4550
_refine_ls_number_restraints 0
_refine_ls_restrained_S_all 1.032
_refine_ls_R_factor_all 0.0976
_refine_ls_R_factor_gt 0.0511
_refine_ls_shift/su_max 0.001
_refine_ls_shift/su_mean 0.000
_refine_ls_structure_factor_coef Fsqd
_refine_ls_weighting_details 'w=1/[\s^2^(Fo^2^)+(0.0565P)^2^+1.8220P] where P=(Fo^2^+2Fc^2^)/3'
_refine_ls_weighting_scheme calc
_refine_ls_wR_factor_gt 0.1100
_refine_ls_wR_factor_ref 0.1297
_reflns_Friedel_coverage 0.000
_reflns_number_gt 3037
_reflns_number_total 4550
_reflns_threshold_expression 'I > 2\s(I)'
_cod_data_source_file d4sc03079f2.cif
_cod_data_source_block sg114
_cod_depositor_comments 'Adding full bibliography for 1572416.cif.'
_cod_database_code 1572416
_shelx_shelxl_version_number 2018/3
_shelx_space_group_comment
;
The symmetry employed for this shelxl refinement is uniquely defined
by the following loop, which should always be used as a source of
symmetry information in preference to the above space-group names.
They are only intended as comments.
;
_olex2_refinement_description
;
1. Fixed Uiso
 At 1.2 times of:
  All C(H) groups, All C(H,H) groups, All N(H,H) groups
 At 1.5 times of:
  All C(H,H,H) groups
2.a Secondary CH2 refined with riding coordinates:
 N1(H1A,H1B), N2(H2A,H2B), C10(H10A,H10B), C9(H9A,H9B), C2(H2C,H2D), C1(H1C,H1D)
2.b Aromatic/amide H refined with riding coordinates:
 C12(H12), C14(H14), C13(H13), C16(H16), C4(H4), C8(H8), C15(H15), C5(H5),
 C7(H7), C6(H6)
2.c Idealised Me refined as rotating group:
 C18(H18A,H18B,H18C)
;
_olex2_exptl_crystal_mounting_method 'The crystal was mounted on a MITIGEN holder in mineral oil'
_olex2_submission_special_instructions 'No special instructions were received'
_stoe_detector_distance '40.0 mm'
_stoe_detector_pixelsize_x '0.075 mm'
_stoe_detector_pixelsize_y '0.075 mm'
_stoe_detector_size_x '8.0 cm'
_stoe_detector_size_y '7.7 cm'
_stoe_evaluation_integration_a 10.1
_stoe_evaluation_integration_b -0.1
_stoe_evaluation_integration_ems 0.014
_stoe_evaluation_lana_bis_l_even_max -
_stoe_evaluation_lana_bis_l_odd_max -
_stoe_evaluation_lana_bos_l_even_max 4
_stoe_evaluation_lana_bos_l_odd_max 1
_stoe_evaluation_lana_completeness 82.7
_stoe_evaluation_lana_dxs_max_order 1
_stoe_evaluation_lana_dys_max_order 1
_stoe_evaluation_lana_fs_max_order 3
_stoe_evaluation_lana_max_2theta_available 60.4
_stoe_evaluation_lana_max_2theta_desired 60.4
_stoe_evaluation_lana_mean_redundancy 2.4
_stoe_evaluation_lana_number_refls_after_or 11145
_stoe_evaluation_lana_number_refls_outliers 2501
_stoe_evaluation_lana_number_refls_total 13646
_stoe_evaluation_lana_number_refls_unique 4550
_stoe_evaluation_lana_number_refls_written 11145
_stoe_evaluation_lana_or_c1 0.035
_stoe_evaluation_lana_or_c2 0
_stoe_evaluation_lana_or_c3 0
_stoe_evaluation_lana_or_c4 0.7
_stoe_evaluation_lana_point_group 2/m
_stoe_evaluation_lana_table
;
#----------------------------------------------------------------------------
2Theta           6.5   12.9   19.3   25.7   32.1   38.5   44.9   51.3   57.7
#----------------------------------------------------------------------------
<Resolution>    5.07   2.94   2.08   1.59   1.28   1.08   0.93   0.82   0.75
N(total)          66    337    889   1570   2552   2898   2660   2149    525
<Redundancy>     2.1    2.7    3.2    3.5    3.6    3.0    2.3    1.7    1.1
Complet. [%%]   100.0  100.0  100.0  100.0  100.0  100.0   99.6   95.3   33.9
<I/sigma>      139.8   66.2   41.7   21.4   14.9    9.9    6.3    3.2    1.8
R(int)         0.068  0.028  0.023  0.030  0.039  0.052  0.081  0.167  0.301
#----------------------------------------------------------------------------
;
_stoe_measurement_identifier SG114
_stoe_measurement_max_exposure_per_frame '180.0 s'
_stoe_measurement_mean_exposure_per_frame '180.0 s'
_stoe_measurement_min_exposure_per_frame '180.0 s'
_stoe_measurement_total_exposure_time '13.7 h'
_stoe_measurement_total_frame_number 273
_stoe_measurement_total_run_number 6
_stoe_measurement_tube_power '49.8 W'

loop_
_space_group_symop_operation_xyz
'x, y, z'
'-x+1/2, y+1/2, -z+1/2'
'-x, -y, -z'
'x-1/2, -y-1/2, z-1/2'

loop_
_atom_site_label
_atom_site_type_symbol
_atom_site_fract_x
_atom_site_fract_y
_atom_site_fract_z
_atom_site_U_iso_or_equiv
_atom_site_adp_type
_atom_site_occupancy
_atom_site_site_symmetry_order
_atom_site_calc_flag
_atom_site_refinement_flags_posn
_atom_site_refinement_flags_adp
_atom_site_refinement_flags_occupancy
_atom_site_disorder_assembly
_atom_site_disorder_group
Cu Cu 0.500000 0.500000 0.500000 0.01614(14) Uani 1 2 d S . P . .
Cl Cl 0.62999(5) 0.14621(12) 0.49421(3) 0.02332(18) Uani 1 1 d . . . . .
N1 N 0.41615(16) 0.3557(4) 0.56115(10) 0.0165(5) Uani 1 1 d . . . . .
H1A H 0.362525 0.437610 0.559081 0.020 Uiso 1 1 calc R U . . .
H1B H 0.401418 0.215347 0.546140 0.020 Uiso 1 1 calc R U . . .
N2 N 0.42863(17) 0.3151(4) 0.43399(10) 0.0186(5) Uani 1 1 d . . . . .
H2A H 0.464762 0.305222 0.401164 0.022 Uiso 1 1 calc R U . . .
H2B H 0.421912 0.171635 0.448637 0.022 Uiso 1 1 calc R U . . .
C10 C 0.2978(2) 0.2737(6) 0.35390(14) 0.0300(7) Uani 1 1 d . . . . .
H10A H 0.293677 0.108757 0.362233 0.036 Uiso 1 1 calc R U . . .
H10B H 0.234352 0.329889 0.343104 0.036 Uiso 1 1 calc R U . . .
C9 C 0.3361(2) 0.3957(6) 0.41175(13) 0.0245(7) Uani 1 1 d . . . . .
H9A H 0.339738 0.560487 0.403157 0.029 Uiso 1 1 calc R U . . .
H9B H 0.292062 0.374406 0.444571 0.029 Uiso 1 1 calc R U . . .
C11 C 0.3582(2) 0.3114(5) 0.30070(13) 0.0248(7) Uani 1 1 d . . . . .
C12 C 0.4218(3) 0.1477(5) 0.28377(14) 0.0294(7) Uani 1 1 d . . . . .
H12 H 0.424424 0.005943 0.304569 0.035 Uiso 1 1 calc R U . . .
C14 C 0.4788(2) 0.3937(6) 0.20653(14) 0.0308(8) Uani 1 1 d . . . . .
H14 H 0.520075 0.422199 0.174883 0.037 Uiso 1 1 calc R U . . .
C13 C 0.4814(3) 0.1880(6) 0.23696(15) 0.0345(8) Uani 1 1 d . . . . .
H13 H 0.524040 0.073800 0.225883 0.041 Uiso 1 1 calc R U . . .
N3 N -0.0857(3) 0.7983(6) 0.55309(16) 0.0490(9) Uani 1 1 d . . . . .
C16 C 0.3560(2) 0.5165(6) 0.26902(14) 0.0291(7) Uani 1 1 d . . . . .
H16 H 0.312772 0.630401 0.279367 0.035 Uiso 1 1 calc R U . . .
C2 C 0.3631(2) 0.2105(6) 0.66089(14) 0.0271(7) Uani 1 1 d . . . . .
H2C H 0.352370 0.054798 0.644908 0.032 Uiso 1 1 calc R U . . .
H2D H 0.381937 0.199122 0.704940 0.032 Uiso 1 1 calc R U . . .
C4 C 0.2053(2) 0.2830(6) 0.61064(13) 0.0264(7) Uani 1 1 d . . . . .
H4 H 0.210318 0.143110 0.589415 0.032 Uiso 1 1 calc R U . . .
C8 C 0.2654(2) 0.5532(5) 0.68335(13) 0.0263(7) Uani 1 1 d . . . . .
H8 H 0.312151 0.599787 0.712866 0.032 Uiso 1 1 calc R U . . .
C15 C 0.4161(2) 0.5571(6) 0.22237(14) 0.0306(7) Uani 1 1 d . . . . .
H15 H 0.413794 0.698451 0.201368 0.037 Uiso 1 1 calc R U . . .
C17 C -0.1051(2) 0.9838(6) 0.54968(14) 0.0292(7) Uani 1 1 d . . . . .
C5 C 0.1282(2) 0.4198(6) 0.59862(14) 0.0305(7) Uani 1 1 d . . . . .
H5 H 0.080865 0.373240 0.569498 0.037 Uiso 1 1 calc R U . . .
C3 C 0.2752(2) 0.3464(5) 0.65296(12) 0.0215(6) Uani 1 1 d . . . . .
C1 C 0.4407(2) 0.3242(6) 0.62655(13) 0.0257(7) Uani 1 1 d . . . . .
H1C H 0.454807 0.474069 0.645326 0.031 Uiso 1 1 calc R U . . .
H1D H 0.497497 0.229920 0.631116 0.031 Uiso 1 1 calc R U . . .
C7 C 0.1896(2) 0.6904(6) 0.67145(14) 0.0305(8) Uani 1 1 d . . . . .
H7 H 0.184778 0.831029 0.692386 0.037 Uiso 1 1 calc R U . . .
C6 C 0.1204(2) 0.6253(6) 0.62934(15) 0.0340(8) Uani 1 1 d . . . . .
H6 H 0.067840 0.720031 0.621306 0.041 Uiso 1 1 calc R U . . .
C18 C -0.1305(3) 1.2207(6) 0.54545(19) 0.0424(9) Uani 1 1 d . . . . .
H18A H -0.090048 1.298306 0.517455 0.064 Uiso 1 1 calc R U . . .
H18B H -0.123482 1.290607 0.586077 0.064 Uiso 1 1 calc R U . . .
H18C H -0.195317 1.233987 0.529955 0.064 Uiso 1 1 calc R U . . .

loop_
_atom_site_aniso_label
_atom_site_aniso_U_11
_atom_site_aniso_U_22
_atom_site_aniso_U_33
_atom_site_aniso_U_23
_atom_site_aniso_U_13
_atom_site_aniso_U_12
Cu 0.0183(3) 0.0176(2) 0.0126(2) -0.0005(2) 0.00217(17) -0.0034(2)
Cl 0.0216(4) 0.0168(3) 0.0315(4) -0.0007(3) 0.0005(3) -0.0005(3)
N1 0.0180(12) 0.0178(11) 0.0140(11) -0.0007(9) 0.0028(9) 0.0004(10)
N2 0.0216(13) 0.0182(12) 0.0160(11) 0.0021(9) 0.0019(10) -0.0018(10)
C10 0.0259(17) 0.0368(18) 0.0266(16) -0.0054(14) -0.0043(13) -0.0081(15)
C9 0.0209(16) 0.0325(17) 0.0198(14) -0.0040(13) -0.0012(12) -0.0024(14)
C11 0.0266(16) 0.0278(16) 0.0190(14) -0.0046(12) -0.0078(12) -0.0034(14)
C12 0.044(2) 0.0219(15) 0.0215(15) 0.0005(12) -0.0023(14) 0.0058(15)
C14 0.0324(19) 0.0393(19) 0.0206(15) -0.0003(14) 0.0001(13) -0.0010(15)
C13 0.044(2) 0.0351(19) 0.0246(16) -0.0040(14) 0.0021(15) 0.0146(16)
N3 0.054(2) 0.0416(19) 0.050(2) -0.0092(16) -0.0103(17) 0.0082(17)
C16 0.0288(17) 0.0296(17) 0.0281(15) -0.0021(14) -0.0071(13) 0.0055(15)
C2 0.0286(17) 0.0336(17) 0.0194(14) 0.0119(13) 0.0050(13) 0.0018(14)
C4 0.0320(18) 0.0279(16) 0.0197(14) 0.0013(13) 0.0052(13) -0.0048(14)
C8 0.0329(18) 0.0314(17) 0.0145(13) 0.0022(12) 0.0021(12) -0.0078(14)
C15 0.038(2) 0.0289(17) 0.0245(15) 0.0072(13) -0.0052(14) 0.0023(15)
C17 0.0273(17) 0.0369(19) 0.0232(14) -0.0020(15) -0.0010(12) -0.0013(16)
C5 0.0240(17) 0.0452(19) 0.0222(15) 0.0035(14) 0.0008(13) -0.0018(15)
C3 0.0243(16) 0.0255(15) 0.0153(13) 0.0062(12) 0.0064(11) -0.0030(13)
C1 0.0237(16) 0.0349(18) 0.0185(14) 0.0064(13) 0.0021(12) -0.0018(14)
C7 0.043(2) 0.0289(17) 0.0204(15) 0.0010(13) 0.0102(14) 0.0048(15)
C6 0.0310(19) 0.045(2) 0.0269(17) 0.0069(15) 0.0117(14) 0.0075(17)
C18 0.033(2) 0.037(2) 0.056(2) 0.0047(18) -0.0086(18) 0.0010(17)

loop_
_atom_type_symbol
_atom_type_description
_atom_type_scat_dispersion_real
_atom_type_scat_dispersion_imag
_atom_type_scat_source
C C 0.0033 0.0016 'International Tables Vol C Tables 4.2.6.8 and 6.1.1.4'
H H 0.0000 0.0000 'International Tables Vol C Tables 4.2.6.8 and 6.1.1.4'
Cl Cl 0.1484 0.1585 'International Tables Vol C Tables 4.2.6.8 and 6.1.1.4'
Cu Cu 0.3201 1.2651 'International Tables Vol C Tables 4.2.6.8 and 6.1.1.4'
N N 0.0061 0.0033 'International Tables Vol C Tables 4.2.6.8 and 6.1.1.4'

loop_
_exptl_crystal_face_index_h
_exptl_crystal_face_index_k
_exptl_crystal_face_index_l
_exptl_crystal_face_perp_dist
-1 0 2 0.0350
1 0 -2 0.0080
-3 7 5 0.1330
-2 -5 4 0.0980
-1 0 -1 0.0180
3 0 4 0.0270

loop_
_geom_angle_atom_site_label_1
_geom_angle_atom_site_label_2
_geom_angle_atom_site_label_3
_geom_angle
_geom_angle_site_symmetry_1
_geom_angle_site_symmetry_3
_geom_angle_publ_flag
N1 Cu Cl 81.96(7) 3_666 . ?
N1 Cu Cl 98.04(7) . . ?
N1 Cu N1 180.0 3_666 . ?
N1 Cu N2 87.01(9) . . ?
N1 Cu N2 92.99(9) 3_666 . ?
N1 Cu N2 87.01(9) 3_666 3_666 ?
N1 Cu N2 92.99(9) . 3_666 ?
N2 Cu Cl 96.54(7) 3_666 . ?
N2 Cu Cl 83.46(7) . . ?
N2 Cu N2 180.0 . 3_666 ?
Cu N1 H1A 106.1 . . ?
Cu N1 H1B 106.1 . . ?
H1A N1 H1B 106.3 . . ?
C1 N1 Cu 124.91(19) . . ?
C1 N1 H1A 106.1 . . ?
C1 N1 H1B 106.1 . . ?
Cu N2 H2A 107.7 . . ?
Cu N2 H2B 107.7 . . ?
H2A N2 H2B 107.1 . . ?
C9 N2 Cu 118.43(18) . . ?
C9 N2 H2A 107.7 . . ?
C9 N2 H2B 107.7 . . ?
H10A C10 H10B 107.9 . . ?
C9 C10 H10A 109.3 . . ?
C9 C10 H10B 109.3 . . ?
C11 C10 H10A 109.3 . . ?
C11 C10 H10B 109.3 . . ?
C11 C10 C9 111.8(3) . . ?
N2 C9 C10 113.8(3) . . ?
N2 C9 H9A 108.8 . . ?
N2 C9 H9B 108.8 . . ?
C10 C9 H9A 108.8 . . ?
C10 C9 H9B 108.8 . . ?
H9A C9 H9B 107.7 . . ?
C12 C11 C10 121.2(3) . . ?
C16 C11 C10 120.9(3) . . ?
C16 C11 C12 117.8(3) . . ?
C11 C12 H12 119.4 . . ?
C13 C12 C11 121.2(3) . . ?
C13 C12 H12 119.4 . . ?
C13 C14 H14 120.2 . . ?
C15 C14 H14 120.2 . . ?
C15 C14 C13 119.6(3) . . ?
C12 C13 H13 119.9 . . ?
C14 C13 C12 120.1(3) . . ?
C14 C13 H13 119.9 . . ?
C11 C16 H16 119.5 . . ?
C11 C16 C15 121.0(3) . . ?
C15 C16 H16 119.5 . . ?
H2C C2 H2D 108.2 . . ?
C3 C2 H2C 109.7 . . ?
C3 C2 H2D 109.7 . . ?
C3 C2 C1 110.1(3) . . ?
C1 C2 H2C 109.7 . . ?
C1 C2 H2D 109.7 . . ?
C5 C4 H4 119.4 . . ?
C3 C4 H4 119.4 . . ?
C3 C4 C5 121.3(3) . . ?
C3 C8 H8 119.3 . . ?
C7 C8 H8 119.3 . . ?
C7 C8 C3 121.4(3) . . ?
C14 C15 C16 120.4(3) . . ?
C14 C15 H15 119.8 . . ?
C16 C15 H15 119.8 . . ?
N3 C17 C18 179.6(4) . . ?
C4 C5 H5 120.1 . . ?
C4 C5 C6 119.8(3) . . ?
C6 C5 H5 120.1 . . ?
C4 C3 C2 121.0(3) . . ?
C4 C3 C8 117.7(3) . . ?
C8 C3 C2 121.0(3) . . ?
N1 C1 C2 112.8(3) . . ?
N1 C1 H1C 109.0 . . ?
N1 C1 H1D 109.0 . . ?
C2 C1 H1C 109.0 . . ?
C2 C1 H1D 109.0 . . ?
H1C C1 H1D 107.8 . . ?
C8 C7 H7 119.8 . . ?
C8 C7 C6 120.3(3) . . ?
C6 C7 H7 119.8 . . ?
C5 C6 H6 120.3 . . ?
C7 C6 C5 119.5(3) . . ?
C7 C6 H6 120.3 . . ?
C17 C18 H18A 109.5 . . ?
C17 C18 H18B 109.5 . . ?
C17 C18 H18C 109.5 . . ?
H18A C18 H18B 109.5 . . ?
H18A C18 H18C 109.5 . . ?
H18B C18 H18C 109.5 . . ?

loop_
_geom_bond_atom_site_label_1
_geom_bond_atom_site_label_2
_geom_bond_distance
_geom_bond_site_symmetry_2
_geom_bond_publ_flag
Cu Cl 2.8080(7) . ?
Cu N1 2.033(2) 3_666 ?
Cu N1 2.033(2) . ?
Cu N2 2.044(2) 3_666 ?
Cu N2 2.044(2) . ?
N1 H1A 0.9100 . ?
N1 H1B 0.9100 . ?
N1 C1 1.468(3) . ?
N2 H2A 0.9100 . ?
N2 H2B 0.9100 . ?
N2 C9 1.474(4) . ?
C10 H10A 0.9900 . ?
C10 H10B 0.9900 . ?
C10 C9 1.533(4) . ?
C10 C11 1.504(4) . ?
C9 H9A 0.9900 . ?
C9 H9B 0.9900 . ?
C11 C12 1.392(5) . ?
C11 C16 1.392(4) . ?
C12 H12 0.9500 . ?
C12 C13 1.390(5) . ?
C14 H14 0.9500 . ?
C14 C13 1.381(5) . ?
C14 C15 1.376(5) . ?
C13 H13 0.9500 . ?
N3 C17 1.129(5) . ?
C16 H16 0.9500 . ?
C16 C15 1.392(5) . ?
C2 H2C 0.9900 . ?
C2 H2D 0.9900 . ?
C2 C3 1.501(4) . ?
C2 C1 1.532(4) . ?
C4 H4 0.9500 . ?
C4 C5 1.386(5) . ?
C4 C3 1.384(4) . ?
C8 H8 0.9500 . ?
C8 C3 1.397(4) . ?
C8 C7 1.373(5) . ?
C15 H15 0.9500 . ?
C17 C18 1.443(5) . ?
C5 H5 0.9500 . ?
C5 C6 1.391(5) . ?
C1 H1C 0.9900 . ?
C1 H1D 0.9900 . ?
C7 H7 0.9500 . ?
C7 C6 1.376(5) . ?
C6 H6 0.9500 . ?
C18 H18A 0.9800 . ?
C18 H18B 0.9800 . ?
C18 H18C 0.9800 . ?

loop_
_geom_torsion_atom_site_label_1
_geom_torsion_atom_site_label_2
_geom_torsion_atom_site_label_3
_geom_torsion_atom_site_label_4
_geom_torsion
_geom_torsion_site_symmetry_1
_geom_torsion_site_symmetry_2
_geom_torsion_site_symmetry_3
_geom_torsion_site_symmetry_4
_geom_torsion_publ_flag
Cu N1 C1 C2 180.0(2) . . . . ?
Cu N2 C9 C10 168.2(2) . . . . ?
C10 C11 C12 C13 -176.1(3) . . . . ?
C10 C11 C16 C15 175.8(3) . . . . ?
C9 C10 C11 C12 100.0(4) . . . . ?
C9 C10 C11 C16 -76.4(4) . . . . ?
C11 C10 C9 N2 -62.2(4) . . . . ?
C11 C12 C13 C14 0.4(5) . . . . ?
C11 C16 C15 C14 0.3(5) . . . . ?
C12 C11 C16 C15 -0.7(5) . . . . ?
C13 C14 C15 C16 0.4(5) . . . . ?
C16 C11 C12 C13 0.3(5) . . . . ?
C4 C5 C6 C7 -0.1(5) . . . . ?
C8 C7 C6 C5 -0.4(5) . . . . ?
C15 C14 C13 C12 -0.8(5) . . . . ?
C5 C4 C3 C2 -173.3(3) . . . . ?
C5 C4 C3 C8 0.1(4) . . . . ?
C3 C2 C1 N1 -56.9(4) . . . . ?
C3 C4 C5 C6 0.2(5) . . . . ?
C3 C8 C7 C6 0.7(5) . . . . ?
C1 C2 C3 C4 99.8(3) . . . . ?
C1 C2 C3 C8 -73.4(3) . . . . ?
C7 C8 C3 C2 172.9(3) . . . . ?
C7 C8 C3 C4 -0.5(4) . . . . ?
